data_7717864
loop_
_publ_author_name
'Ding, Yi'
'Ma, Yinghua'
'Tang, Yongheng'
'Fu, Yang'
'Wan, Jiayi'
'Xu, Zhiyuan'
'He, Yifei'
'Shi, Zhenhai'
'Nazish, Mohd'
'Wu, Peng'
'Roesky, Herbert W.'

_publ_section_title
;
 The Divergent Reactivity of \b-diketiminato Aluminium Hydride with
 Organophosphoryl Compounds
;
_journal_name_full 'Dalton Transactions'
_journal_paper_doi 10.1039/D4DT03397C
_journal_year 2025
_chemical_formula_moiety 'C41 H52 Al N2 O P'
_chemical_formula_sum 'C41 H52 Al N2 O P'
_chemical_formula_weight 646.79
_chemical_properties_physical Air-sensitive
_space_group_crystal_system monoclinic
_space_group_IT_number 14
_space_group_name_Hall '-P 2yn'
_space_group_name_H-M_alt 'P 1 21/n 1'
_atom_sites_solution_hydrogens mixed
_audit_block_doi 10.5517/ccdc.csd.cc2m2dqv
_audit_creation_date 2025-01-07
_audit_creation_method
;
Olex2 1.3
(compiled 2020.11.12 svn.r5f609507 for OlexSys, GUI svn.r6226)
;
_audit_update_record
;
2025-01-08 deposited with the CCDC.	2025-01-22 downloaded from the CCDC.
;
_cell_angle_alpha 90
_cell_angle_beta 107.820(4)
_cell_angle_gamma 90
_cell_formula_units_Z 4
_cell_length_a 11.8077(12)
_cell_length_b 19.836(2)
_cell_length_c 17.0505(18)
_cell_measurement_reflns_used 4597
_cell_measurement_temperature 150.0
_cell_measurement_theta_max 23.61
_cell_measurement_theta_min 2.41
_cell_volume 3801.9(7)
_computing_cell_refinement 'SAINT V8.40B (?, 2016)'
_computing_data_reduction 'SAINT V8.40B (?, 2016)'
_computing_molecular_graphics 'Olex2 1.3 (Dolomanov et al., 2009)'
_computing_publication_material 'Olex2 1.3 (Dolomanov et al., 2009)'
_computing_structure_refinement 'SHELXL 2018/3 (Sheldrick, 2015)'
_computing_structure_solution 'SHELXT 2018/2 (Sheldrick, 2018)'
_diffrn_ambient_temperature 150.0
_diffrn_measured_fraction_theta_full 1.000
_diffrn_measured_fraction_theta_max 0.997
_diffrn_measurement_device_type 'CCD area detector'
_diffrn_measurement_method 'phi and omega scans'
_diffrn_radiation_monochromator graphite
_diffrn_radiation_type MoK\a
_diffrn_radiation_wavelength 0.71073
_diffrn_reflns_av_R_equivalents 0.1019
_diffrn_reflns_av_unetI/netI 0.0628
_diffrn_reflns_Laue_measured_fraction_full 1.000
_diffrn_reflns_Laue_measured_fraction_max 0.997
_diffrn_reflns_limit_h_max 14
_diffrn_reflns_limit_h_min -14
_diffrn_reflns_limit_k_max 24
_diffrn_reflns_limit_k_min -24
_diffrn_reflns_limit_l_max 21
_diffrn_reflns_limit_l_min -21
_diffrn_reflns_number 66184
_diffrn_reflns_point_group_measured_fraction_full 1.000
_diffrn_reflns_point_group_measured_fraction_max 0.997
_diffrn_reflns_theta_full 25.242
_diffrn_reflns_theta_max 26.430
_diffrn_reflns_theta_min 1.621
_diffrn_source_current 1.4
_diffrn_source_power 0.07
_diffrn_source_voltage 50.0
_exptl_absorpt_coefficient_mu 0.128
_exptl_absorpt_correction_T_max 0.7442
_exptl_absorpt_correction_T_min 0.7069
_exptl_absorpt_correction_type none
_exptl_absorpt_process_details
;
SADABS-2016/2 (Bruker,2016/2) was used for absorption correction.
wR2(int) was 0.0823 before and 0.0695 after correction.
The Ratio of minimum to maximum transmission is 0.9499.
The \l/2 correction factor is Not present.
;
_exptl_crystal_density_diffrn 1.130
_exptl_crystal_description block
_exptl_crystal_F_000 1392
_exptl_crystal_size_max 0.08
_exptl_crystal_size_mid 0.05
_exptl_crystal_size_min 0.05
_refine_diff_density_max 0.461
_refine_diff_density_min -0.285
_refine_diff_density_rms 0.059
_refine_ls_extinction_coef 0.0065(6)
_refine_ls_extinction_expression Fc^*^=kFc[1+0.001xFc^2^\l^3^/sin(2\q)]^-1/4^
_refine_ls_extinction_method 'SHELXL-2018/3 (Sheldrick 2018)'
_refine_ls_goodness_of_fit_ref 1.041
_refine_ls_hydrogen_treatment constr
_refine_ls_matrix_type full
_refine_ls_number_parameters 426
_refine_ls_number_reflns 7801
_refine_ls_number_restraints 0
_refine_ls_restrained_S_all 1.041
_refine_ls_R_factor_all 0.0962
_refine_ls_R_factor_gt 0.0517
_refine_ls_shift/su_max 0.000
_refine_ls_shift/su_mean 0.000
_refine_ls_structure_factor_coef Fsqd
_refine_ls_weighting_details 'w=1/[\s^2^(Fo^2^)+(0.0526P)^2^+2.2496P] where P=(Fo^2^+2Fc^2^)/3'
_refine_ls_weighting_scheme calc
_refine_ls_wR_factor_gt 0.1159
_refine_ls_wR_factor_ref 0.1410
_reflns_Friedel_coverage 0.000
_reflns_number_gt 4884
_reflns_number_total 7801
_reflns_threshold_expression 'I > 2\s(I)'
_cod_data_source_file d4dt03397c2.cif
_cod_data_source_block myh-20
_cod_original_cell_volume 3802.0(7)
_cod_database_code 7717864
_shelx_shelxl_version_number 2018/3
_shelx_space_group_comment
;
The symmetry employed for this shelxl refinement is uniquely defined
by the following loop, which should always be used as a source of
symmetry information in preference to the above space-group names.
They are only intended as comments.
;
_olex2_refinement_description
;
1. Fixed Uiso
 At 1.2 times of:
  All C(H) groups, All Al(H) groups
 At 1.5 times of:
  All C(H,H,H) groups
2.a Riding coordinates:
 Al1(H)
2.b Ternary CH refined with riding coordinates:
 C22(H22), C25(H25), C36(H36), C39(H39)
2.c Aromatic/amide H refined with riding coordinates:
 C3(H3), C8(H8), C9(H9), C10(H10), C11(H11), C12(H12), C13(H13), C14(H14),
 C15(H15), C16(H16), C18(H18), C19(H19), C20(H20), C28(H28), C32(H32), C33(H33),
  C34(H34)
2.d Idealised Me refined as rotating group:
 C23(H23A,H23B,H23C), C24(H24A,H24B,H24C), C26(H26A,H26B,H26C), C27(H27A,H27B,
 H27C), C29(H29A,H29B,H29C), C30(H30A,H30B,H30C), C37(H37A,H37B,H37C), C38(H38A,
 H38B,H38C), C40(H40A,H40B,H40C), C41(H41A,H41B,H41C)
;
_olex2_submission_special_instructions 'No special instructions were received'

loop_
_space_group_symop_operation_xyz
'x, y, z'
'-x+1/2, y+1/2, -z+1/2'
'-x, -y, -z'
'x-1/2, -y-1/2, z-1/2'

loop_
_atom_site_label
_atom_site_type_symbol
_atom_site_fract_x
_atom_site_fract_y
_atom_site_fract_z
_atom_site_U_iso_or_equiv
_atom_site_adp_type
_atom_site_occupancy
_atom_site_site_symmetry_order
_atom_site_calc_flag
_atom_site_refinement_flags_posn
_atom_site_refinement_flags_adp
_atom_site_refinement_flags_occupancy
_atom_site_disorder_assembly
_atom_site_disorder_group
Al1 Al 0.70096(6) 0.26760(3) 0.31190(4) 0.01999(18) Uani 1 1 d . . . . .
H H 0.628510 0.212155 0.254949 0.024 Uiso 1 1 d R U . . .
C1 C 0.7144(2) 0.43391(12) 0.15974(15) 0.0323(6) Uani 1 1 d . . . . .
C2 C 0.4845(2) 0.41747(12) 0.17387(16) 0.0307(6) Uani 1 1 d . . . . .
C3 C 0.4368(2) 0.41480(13) 0.23893(17) 0.0362(6) Uani 1 1 d . . . . .
H3 H 0.477057 0.389892 0.286965 0.043 Uiso 1 1 calc R U . . .
C4 C 0.7482(2) 0.22666(12) 0.47633(14) 0.0243(5) Uani 1 1 d . . . . .
C5 C 0.9152(2) 0.21448(13) 0.41581(14) 0.0273(6) Uani 1 1 d . . . . .
C6 C 0.5753(2) 0.29809(11) 0.42859(14) 0.0221(5) Uani 1 1 d . . . . .
C7 C 0.94118(19) 0.27520(12) 0.30072(14) 0.0232(5) Uani 1 1 d . . . . .
C8 C 0.7083(3) 0.50169(14) 0.1793(2) 0.0457(8) Uani 1 1 d . . . . .
H8 H 0.647831 0.516426 0.201471 0.055 Uiso 1 1 calc R U . . .
C9 C 0.7888(3) 0.54784(15) 0.1669(2) 0.0581(9) Uani 1 1 d . . . . .
H9 H 0.783903 0.593845 0.181015 0.070 Uiso 1 1 calc R U . . .
C10 C 0.8762(3) 0.52718(16) 0.1341(2) 0.0537(9) Uani 1 1 d . . . . .
H10 H 0.931019 0.559009 0.125046 0.064 Uiso 1 1 calc R U . . .
C11 C 0.8840(3) 0.46045(15) 0.11454(18) 0.0461(7) Uani 1 1 d . . . . .
H11 H 0.944797 0.446052 0.092489 0.055 Uiso 1 1 calc R U . . .
C12 C 0.8036(2) 0.41443(14) 0.12694(16) 0.0361(6) Uani 1 1 d . . . . .
H12 H 0.809330 0.368506 0.112783 0.043 Uiso 1 1 calc R U . . .
C13 C 0.3315(2) 0.44783(14) 0.2351(2) 0.0482(8) Uani 1 1 d . . . . .
H13 H 0.300942 0.445915 0.280532 0.058 Uiso 1 1 calc R U . . .
C14 C 0.2715(3) 0.48325(15) 0.1656(2) 0.0575(10) Uani 1 1 d . . . . .
H14 H 0.198710 0.505128 0.162491 0.069 Uiso 1 1 calc R U . . .
C15 C 0.3169(3) 0.48705(15) 0.1004(2) 0.0566(9) Uani 1 1 d . . . . .
H15 H 0.275723 0.512160 0.052754 0.068 Uiso 1 1 calc R U . . .
C16 C 0.4223(3) 0.45447(13) 0.10369(18) 0.0438(7) Uani 1 1 d . . . . .
H16 H 0.452536 0.457228 0.058179 0.053 Uiso 1 1 calc R U . . .
C17 C 0.9592(2) 0.23401(12) 0.23902(14) 0.0263(5) Uani 1 1 d . . . . .
C18 C 1.0326(2) 0.25908(14) 0.19455(16) 0.0334(6) Uani 1 1 d . . . . .
H18 H 1.045823 0.232637 0.151726 0.040 Uiso 1 1 calc R U . . .
C19 C 1.0855(2) 0.32134(14) 0.21215(17) 0.0362(6) Uani 1 1 d . . . . .
H19 H 1.136869 0.336849 0.182656 0.043 Uiso 1 1 calc R U . . .
C20 C 1.0646(2) 0.36123(14) 0.27200(16) 0.0328(6) Uani 1 1 d . . . . .
H20 H 1.101167 0.404314 0.282906 0.039 Uiso 1 1 calc R U . . .
C21 C 0.9909(2) 0.33989(13) 0.31701(14) 0.0258(5) Uani 1 1 d . . . . .
C22 C 0.9640(2) 0.38554(13) 0.38096(15) 0.0316(6) Uani 1 1 d . . . . .
H22 H 0.878732 0.378311 0.377478 0.038 Uiso 1 1 calc R U . . .
C23 C 0.9789(3) 0.46022(14) 0.36425(19) 0.0483(8) Uani 1 1 d . . . . .
H23A H 0.950230 0.487692 0.402051 0.073 Uiso 1 1 calc R U . . .
H23B H 0.932890 0.470895 0.307289 0.073 Uiso 1 1 calc R U . . .
H23C H 1.063179 0.469953 0.372713 0.073 Uiso 1 1 calc R U . . .
C24 C 1.0392(3) 0.36841(17) 0.46874(17) 0.0493(8) Uani 1 1 d . . . . .
H24A H 1.123695 0.371916 0.473203 0.074 Uiso 1 1 calc R U . . .
H24B H 1.021411 0.322320 0.482066 0.074 Uiso 1 1 calc R U . . .
H24C H 1.020670 0.399985 0.507311 0.074 Uiso 1 1 calc R U . . .
C25 C 0.9027(2) 0.16519(13) 0.21830(16) 0.0330(6) Uani 1 1 d . . . . .
H25 H 0.868609 0.152254 0.263128 0.040 Uiso 1 1 calc R U . . .
C26 C 0.9930(3) 0.11070(15) 0.2139(2) 0.0505(8) Uani 1 1 d . . . . .
H26A H 0.953686 0.066627 0.204564 0.076 Uiso 1 1 calc R U . . .
H26B H 1.058285 0.109842 0.265797 0.076 Uiso 1 1 calc R U . . .
H26C H 1.024787 0.120893 0.168385 0.076 Uiso 1 1 calc R U . . .
C27 C 0.8006(3) 0.16743(17) 0.13757(18) 0.0493(8) Uani 1 1 d . . . . .
H27A H 0.832009 0.178251 0.092127 0.074 Uiso 1 1 calc R U . . .
H27B H 0.743194 0.202049 0.141232 0.074 Uiso 1 1 calc R U . . .
H27C H 0.761025 0.123422 0.127585 0.074 Uiso 1 1 calc R U . . .
C28 C 0.8549(2) 0.19928(12) 0.47240(15) 0.0282(6) Uani 1 1 d . . . . .
H28 H 0.890940 0.166464 0.512949 0.034 Uiso 1 1 calc R U . . .
C29 C 0.7153(2) 0.21339(15) 0.55347(16) 0.0370(7) Uani 1 1 d . . . . .
H29A H 0.722581 0.255201 0.585256 0.056 Uiso 1 1 calc R U . . .
H29B H 0.768843 0.179241 0.586704 0.056 Uiso 1 1 calc R U . . .
H29C H 0.633113 0.197101 0.538701 0.056 Uiso 1 1 calc R U . . .
C30 C 1.0401(2) 0.18785(15) 0.43350(17) 0.0410(7) Uani 1 1 d . . . . .
H30A H 1.038907 0.146896 0.401105 0.061 Uiso 1 1 calc R U . . .
H30B H 1.072705 0.177332 0.492286 0.061 Uiso 1 1 calc R U . . .
H30C H 1.089851 0.222011 0.418592 0.061 Uiso 1 1 calc R U . . .
C31 C 0.5895(2) 0.36366(12) 0.46181(15) 0.0269(5) Uani 1 1 d . . . . .
C32 C 0.4891(2) 0.39722(13) 0.46686(17) 0.0349(6) Uani 1 1 d . . . . .
H32 H 0.497365 0.441222 0.489916 0.042 Uiso 1 1 calc R U . . .
C33 C 0.3779(2) 0.36874(13) 0.43953(17) 0.0368(6) Uani 1 1 d . . . . .
H33 H 0.310216 0.393258 0.442441 0.044 Uiso 1 1 calc R U . . .
C34 C 0.3653(2) 0.30427(13) 0.40784(16) 0.0331(6) Uani 1 1 d . . . . .
H34 H 0.288359 0.284625 0.389062 0.040 Uiso 1 1 calc R U . . .
C35 C 0.4629(2) 0.26746(12) 0.40279(14) 0.0259(5) Uani 1 1 d . . . . .
C36 C 0.4454(2) 0.19509(13) 0.37303(17) 0.0356(6) Uani 1 1 d . . . . .
H36 H 0.525330 0.176335 0.376388 0.043 Uiso 1 1 calc R U . . .
C37 C 0.3676(3) 0.18975(18) 0.2842(2) 0.0606(10) Uani 1 1 d . . . . .
H37A H 0.286652 0.204358 0.279838 0.091 Uiso 1 1 calc R U . . .
H37B H 0.365997 0.142867 0.265750 0.091 Uiso 1 1 calc R U . . .
H37C H 0.399988 0.218576 0.249520 0.091 Uiso 1 1 calc R U . . .
C38 C 0.3944(3) 0.15251(15) 0.4295(2) 0.0551(9) Uani 1 1 d . . . . .
H38A H 0.443353 0.158685 0.486913 0.083 Uiso 1 1 calc R U . . .
H38B H 0.394744 0.104841 0.414495 0.083 Uiso 1 1 calc R U . . .
H38C H 0.312681 0.166833 0.423197 0.083 Uiso 1 1 calc R U . . .
C39 C 0.7099(2) 0.39805(13) 0.49218(16) 0.0321(6) Uani 1 1 d . . . . .
H39 H 0.771106 0.366454 0.483672 0.039 Uiso 1 1 calc R U . . .
C40 C 0.7134(3) 0.46280(13) 0.44455(18) 0.0405(7) Uani 1 1 d . . . . .
H40A H 0.652606 0.494083 0.450961 0.061 Uiso 1 1 calc R U . . .
H40B H 0.697790 0.452195 0.386058 0.061 Uiso 1 1 calc R U . . .
H40C H 0.792071 0.483693 0.466063 0.061 Uiso 1 1 calc R U . . .
C41 C 0.7417(3) 0.41320(17) 0.58475(18) 0.0567(9) Uani 1 1 d . . . . .
H41A H 0.823041 0.430786 0.604821 0.085 Uiso 1 1 calc R U . . .
H41B H 0.736004 0.371695 0.614492 0.085 Uiso 1 1 calc R U . . .
H41C H 0.686260 0.446801 0.594003 0.085 Uiso 1 1 calc R U . . .
N1 N 0.67718(16) 0.26435(9) 0.41632(11) 0.0201(4) Uani 1 1 d . . . . .
N2 N 0.86641(16) 0.25207(9) 0.34870(11) 0.0218(4) Uani 1 1 d . . . . .
O1 O 0.66889(14) 0.34759(8) 0.26934(9) 0.0254(4) Uani 1 1 d . . . . .
P1 P 0.61402(6) 0.36742(3) 0.17346(4) 0.02815(18) Uani 1 1 d . . . . .

loop_
_atom_site_aniso_label
_atom_site_aniso_U_11
_atom_site_aniso_U_22
_atom_site_aniso_U_33
_atom_site_aniso_U_23
_atom_site_aniso_U_13
_atom_site_aniso_U_12
Al1 0.0202(4) 0.0211(4) 0.0192(3) 0.0005(3) 0.0069(3) 0.0005(3)
C1 0.0444(16) 0.0270(14) 0.0276(13) 0.0056(11) 0.0141(12) 0.0016(12)
C2 0.0320(14) 0.0221(13) 0.0318(14) 0.0008(11) 0.0008(11) -0.0020(11)
C3 0.0293(14) 0.0314(14) 0.0451(16) 0.0085(12) 0.0074(12) 0.0007(11)
C4 0.0278(13) 0.0256(12) 0.0222(12) 0.0039(10) 0.0115(10) 0.0012(10)
C5 0.0245(13) 0.0360(14) 0.0223(12) 0.0026(11) 0.0087(10) 0.0063(11)
C6 0.0261(12) 0.0232(12) 0.0203(11) 0.0029(9) 0.0120(10) 0.0032(10)
C7 0.0184(11) 0.0330(13) 0.0191(11) 0.0026(10) 0.0068(9) 0.0036(10)
C8 0.0549(19) 0.0278(15) 0.065(2) 0.0000(14) 0.0338(16) -0.0010(14)
C9 0.068(2) 0.0229(15) 0.095(3) 0.0014(16) 0.042(2) -0.0048(15)
C10 0.062(2) 0.0393(18) 0.070(2) 0.0146(16) 0.0346(18) -0.0037(15)
C11 0.0528(19) 0.0495(19) 0.0441(17) 0.0064(14) 0.0267(15) 0.0010(15)
C12 0.0455(16) 0.0301(14) 0.0345(15) 0.0020(12) 0.0149(13) 0.0046(12)
C13 0.0306(15) 0.0402(17) 0.074(2) 0.0142(16) 0.0172(15) 0.0046(13)
C14 0.0313(16) 0.0402(18) 0.092(3) 0.0084(18) 0.0049(17) 0.0069(14)
C15 0.051(2) 0.0377(18) 0.060(2) 0.0113(16) -0.0134(17) 0.0086(15)
C16 0.0543(19) 0.0294(15) 0.0368(16) 0.0058(12) -0.0023(14) 0.0031(13)
C17 0.0266(13) 0.0325(14) 0.0218(12) 0.0031(10) 0.0101(10) 0.0036(11)
C18 0.0368(15) 0.0422(16) 0.0288(14) 0.0006(12) 0.0217(12) 0.0050(12)
C19 0.0342(15) 0.0449(16) 0.0381(15) 0.0023(13) 0.0237(12) -0.0009(13)
C20 0.0269(13) 0.0380(15) 0.0362(14) -0.0020(12) 0.0137(11) -0.0030(11)
C21 0.0199(12) 0.0363(14) 0.0222(12) -0.0016(10) 0.0079(10) 0.0002(10)
C22 0.0252(13) 0.0418(15) 0.0309(14) -0.0106(12) 0.0134(11) -0.0091(11)
C23 0.060(2) 0.0407(17) 0.0536(19) -0.0171(14) 0.0307(16) -0.0155(15)
C24 0.0438(17) 0.071(2) 0.0342(16) -0.0137(15) 0.0134(13) -0.0124(16)
C25 0.0406(15) 0.0320(14) 0.0329(14) -0.0044(11) 0.0210(12) -0.0008(12)
C26 0.064(2) 0.0380(17) 0.063(2) -0.0038(15) 0.0401(17) 0.0045(15)
C27 0.0505(18) 0.059(2) 0.0398(17) -0.0171(15) 0.0159(14) -0.0102(16)
C28 0.0321(14) 0.0327(14) 0.0230(12) 0.0104(10) 0.0131(10) 0.0102(11)
C29 0.0390(15) 0.0484(17) 0.0287(14) 0.0134(12) 0.0178(12) 0.0106(13)
C30 0.0302(14) 0.063(2) 0.0320(15) 0.0135(13) 0.0125(12) 0.0196(13)
C31 0.0296(13) 0.0256(13) 0.0287(13) -0.0010(10) 0.0135(11) -0.0017(11)
C32 0.0408(16) 0.0259(14) 0.0446(16) -0.0048(12) 0.0230(13) 0.0033(12)
C33 0.0331(15) 0.0354(15) 0.0495(17) 0.0024(13) 0.0242(13) 0.0111(12)
C34 0.0247(13) 0.0374(15) 0.0419(16) 0.0015(12) 0.0170(12) -0.0011(11)
C35 0.0252(13) 0.0279(13) 0.0274(13) -0.0018(10) 0.0121(10) -0.0004(10)
C36 0.0283(14) 0.0316(14) 0.0485(17) -0.0100(12) 0.0139(12) -0.0045(11)
C37 0.0447(19) 0.069(2) 0.060(2) -0.0283(18) 0.0034(16) -0.0052(17)
C38 0.055(2) 0.0334(16) 0.088(3) -0.0060(16) 0.0382(19) -0.0137(14)
C39 0.0326(14) 0.0269(13) 0.0366(15) -0.0059(11) 0.0103(11) -0.0060(11)
C40 0.0482(17) 0.0319(15) 0.0497(18) -0.0051(13) 0.0271(14) -0.0067(13)
C41 0.067(2) 0.061(2) 0.0375(17) -0.0042(15) 0.0084(15) -0.0288(18)
N1 0.0189(9) 0.0205(10) 0.0228(10) 0.0014(8) 0.0092(8) 0.0012(8)
N2 0.0221(10) 0.0279(11) 0.0174(9) 0.0019(8) 0.0092(8) 0.0021(8)
O1 0.0290(9) 0.0259(9) 0.0213(8) 0.0028(7) 0.0075(7) 0.0020(7)
P1 0.0375(4) 0.0227(3) 0.0221(3) 0.0020(3) 0.0060(3) -0.0002(3)

loop_
_atom_type_symbol
_atom_type_description
_atom_type_scat_dispersion_real
_atom_type_scat_dispersion_imag
_atom_type_scat_source
C C 0.0033 0.0016 'International Tables Vol C Tables 4.2.6.8 and 6.1.1.4'
H H 0.0000 0.0000 'International Tables Vol C Tables 4.2.6.8 and 6.1.1.4'
Al Al 0.0645 0.0514 'International Tables Vol C Tables 4.2.6.8 and 6.1.1.4'
N N 0.0061 0.0033 'International Tables Vol C Tables 4.2.6.8 and 6.1.1.4'
O O 0.0106 0.0060 'International Tables Vol C Tables 4.2.6.8 and 6.1.1.4'
P P 0.1023 0.0942 'International Tables Vol C Tables 4.2.6.8 and 6.1.1.4'

loop_
_geom_angle_atom_site_label_1
_geom_angle_atom_site_label_2
_geom_angle_atom_site_label_3
_geom_angle
_geom_angle_site_symmetry_1
_geom_angle_site_symmetry_3
_geom_angle_publ_flag
N1 Al1 H 110.9 . . ?
N2 Al1 H 114.3 . . ?
N2 Al1 N1 96.81(8) . . ?
O1 Al1 H 112.4 . . ?
O1 Al1 N1 110.42(8) . . ?
O1 Al1 N2 111.06(9) . . ?
C8 C1 P1 125.5(2) . . ?
C12 C1 C8 117.8(3) . . ?
C12 C1 P1 116.7(2) . . ?
C3 C2 C16 117.8(3) . . ?
C3 C2 P1 121.78(19) . . ?
C16 C2 P1 120.1(2) . . ?
C2 C3 H3 119.3 . . ?
C13 C3 C2 121.3(3) . . ?
C13 C3 H3 119.3 . . ?
C28 C4 C29 117.0(2) . . ?
N1 C4 C28 123.1(2) . . ?
N1 C4 C29 119.9(2) . . ?
C28 C5 C30 117.4(2) . . ?
N2 C5 C28 122.3(2) . . ?
N2 C5 C30 120.3(2) . . ?
C31 C6 N1 119.0(2) . . ?
C35 C6 C31 120.7(2) . . ?
C35 C6 N1 120.2(2) . . ?
C17 C7 C21 122.1(2) . . ?
C17 C7 N2 119.9(2) . . ?
C21 C7 N2 117.9(2) . . ?
C1 C8 H8 119.5 . . ?
C9 C8 C1 120.9(3) . . ?
C9 C8 H8 119.5 . . ?
C8 C9 H9 120.0 . . ?
C10 C9 C8 120.1(3) . . ?
C10 C9 H9 120.0 . . ?
C9 C10 H10 120.0 . . ?
C11 C10 C9 119.9(3) . . ?
C11 C10 H10 120.0 . . ?
C10 C11 H11 120.0 . . ?
C10 C11 C12 120.0(3) . . ?
C12 C11 H11 120.0 . . ?
C1 C12 H12 119.3 . . ?
C11 C12 C1 121.3(3) . . ?
C11 C12 H12 119.3 . . ?
C3 C13 H13 120.0 . . ?
C14 C13 C3 120.0(3) . . ?
C14 C13 H13 120.0 . . ?
C13 C14 H14 120.0 . . ?
C13 C14 C15 120.0(3) . . ?
C15 C14 H14 120.0 . . ?
C14 C15 H15 119.7 . . ?
C14 C15 C16 120.5(3) . . ?
C16 C15 H15 119.7 . . ?
C2 C16 H16 119.8 . . ?
C15 C16 C2 120.4(3) . . ?
C15 C16 H16 119.8 . . ?
C7 C17 C18 117.4(2) . . ?
C7 C17 C25 123.0(2) . . ?
C18 C17 C25 119.6(2) . . ?
C17 C18 H18 119.5 . . ?
C19 C18 C17 120.9(2) . . ?
C19 C18 H18 119.5 . . ?
C18 C19 H19 119.8 . . ?
C20 C19 C18 120.5(2) . . ?
C20 C19 H19 119.8 . . ?
C19 C20 H20 119.3 . . ?
C19 C20 C21 121.3(2) . . ?
C21 C20 H20 119.3 . . ?
C7 C21 C22 121.2(2) . . ?
C20 C21 C7 117.6(2) . . ?
C20 C21 C22 121.1(2) . . ?
C21 C22 H22 107.4 . . ?
C21 C22 C23 112.4(2) . . ?
C21 C22 C24 112.5(2) . . ?
C23 C22 H22 107.4 . . ?
C24 C22 H22 107.4 . . ?
C24 C22 C23 109.4(2) . . ?
C22 C23 H23A 109.5 . . ?
C22 C23 H23B 109.5 . . ?
C22 C23 H23C 109.5 . . ?
H23A C23 H23B 109.5 . . ?
H23A C23 H23C 109.5 . . ?
H23B C23 H23C 109.5 . . ?
C22 C24 H24A 109.5 . . ?
C22 C24 H24B 109.5 . . ?
C22 C24 H24C 109.5 . . ?
H24A C24 H24B 109.5 . . ?
H24A C24 H24C 109.5 . . ?
H24B C24 H24C 109.5 . . ?
C17 C25 H25 107.8 . . ?
C17 C25 C26 112.5(2) . . ?
C17 C25 C27 110.7(2) . . ?
C26 C25 H25 107.8 . . ?
C27 C25 H25 107.8 . . ?
C27 C25 C26 110.1(2) . . ?
C25 C26 H26A 109.5 . . ?
C25 C26 H26B 109.5 . . ?
C25 C26 H26C 109.5 . . ?
H26A C26 H26B 109.5 . . ?
H26A C26 H26C 109.5 . . ?
H26B C26 H26C 109.5 . . ?
C25 C27 H27A 109.5 . . ?
C25 C27 H27B 109.5 . . ?
C25 C27 H27C 109.5 . . ?
H27A C27 H27B 109.5 . . ?
H27A C27 H27C 109.5 . . ?
H27B C27 H27C 109.5 . . ?
C4 C28 C5 127.5(2) . . ?
C4 C28 H28 116.2 . . ?
C5 C28 H28 116.2 . . ?
C4 C29 H29A 109.5 . . ?
C4 C29 H29B 109.5 . . ?
C4 C29 H29C 109.5 . . ?
H29A C29 H29B 109.5 . . ?
H29A C29 H29C 109.5 . . ?
H29B C29 H29C 109.5 . . ?
C5 C30 H30A 109.5 . . ?
C5 C30 H30B 109.5 . . ?
C5 C30 H30C 109.5 . . ?
H30A C30 H30B 109.5 . . ?
H30A C30 H30C 109.5 . . ?
H30B C30 H30C 109.5 . . ?
C6 C31 C39 122.4(2) . . ?
C32 C31 C6 118.1(2) . . ?
C32 C31 C39 119.5(2) . . ?
C31 C32 H32 119.0 . . ?
C33 C32 C31 121.9(2) . . ?
C33 C32 H32 119.0 . . ?
C32 C33 H33 120.3 . . ?
C32 C33 C34 119.5(2) . . ?
C34 C33 H33 120.3 . . ?
C33 C34 H34 119.3 . . ?
C33 C34 C35 121.4(2) . . ?
C35 C34 H34 119.3 . . ?
C6 C35 C36 122.3(2) . . ?
C34 C35 C6 118.4(2) . . ?
C34 C35 C36 119.2(2) . . ?
C35 C36 H36 107.7 . . ?
C35 C36 C37 112.3(2) . . ?
C35 C36 C38 110.5(2) . . ?
C37 C36 H36 107.7 . . ?
C37 C36 C38 110.8(3) . . ?
C38 C36 H36 107.7 . . ?
C36 C37 H37A 109.5 . . ?
C36 C37 H37B 109.5 . . ?
C36 C37 H37C 109.5 . . ?
H37A C37 H37B 109.5 . . ?
H37A C37 H37C 109.5 . . ?
H37B C37 H37C 109.5 . . ?
C36 C38 H38A 109.5 . . ?
C36 C38 H38B 109.5 . . ?
C36 C38 H38C 109.5 . . ?
H38A C38 H38B 109.5 . . ?
H38A C38 H38C 109.5 . . ?
H38B C38 H38C 109.5 . . ?
C31 C39 H39 108.2 . . ?
C31 C39 C40 111.8(2) . . ?
C31 C39 C41 110.3(2) . . ?
C40 C39 H39 108.2 . . ?
C40 C39 C41 110.1(2) . . ?
C41 C39 H39 108.2 . . ?
C39 C40 H40A 109.5 . . ?
C39 C40 H40B 109.5 . . ?
C39 C40 H40C 109.5 . . ?
H40A C40 H40B 109.5 . . ?
H40A C40 H40C 109.5 . . ?
H40B C40 H40C 109.5 . . ?
C39 C41 H41A 109.5 . . ?
C39 C41 H41B 109.5 . . ?
C39 C41 H41C 109.5 . . ?
H41A C41 H41B 109.5 . . ?
H41A C41 H41C 109.5 . . ?
H41B C41 H41C 109.5 . . ?
C4 N1 Al1 120.16(16) . . ?
C4 N1 C6 120.19(19) . . ?
C6 N1 Al1 119.42(14) . . ?
C5 N2 Al1 120.41(16) . . ?
C5 N2 C7 118.78(19) . . ?
C7 N2 Al1 120.56(14) . . ?
P1 O1 Al1 127.94(10) . . ?
C2 P1 C1 100.61(12) . . ?
O1 P1 C1 103.28(10) . . ?
O1 P1 C2 101.88(10) . . ?

loop_
_geom_bond_atom_site_label_1
_geom_bond_atom_site_label_2
_geom_bond_distance
_geom_bond_site_symmetry_2
_geom_bond_publ_flag
Al1 H 1.5413 . ?
Al1 N1 1.886(2) . ?
Al1 N2 1.885(2) . ?
Al1 O1 1.7378(17) . ?
C1 C8 1.393(4) . ?
C1 C12 1.390(4) . ?
C1 P1 1.835(3) . ?
C2 C3 1.390(4) . ?
C2 C16 1.404(3) . ?
C2 P1 1.825(3) . ?
C3 H3 0.9500 . ?
C3 C13 1.390(4) . ?
C4 C28 1.393(3) . ?
C4 C29 1.504(3) . ?
C4 N1 1.336(3) . ?
C5 C28 1.396(3) . ?
C5 C30 1.508(3) . ?
C5 N2 1.339(3) . ?
C6 C31 1.408(3) . ?
C6 C35 1.403(3) . ?
C6 N1 1.446(3) . ?
C7 C17 1.399(3) . ?
C7 C21 1.403(3) . ?
C7 N2 1.450(3) . ?
C8 H8 0.9500 . ?
C8 C9 1.382(4) . ?
C9 H9 0.9500 . ?
C9 C10 1.378(4) . ?
C10 H10 0.9500 . ?
C10 C11 1.375(4) . ?
C11 H11 0.9500 . ?
C11 C12 1.379(4) . ?
C12 H12 0.9500 . ?
C13 H13 0.9500 . ?
C13 C14 1.374(4) . ?
C14 H14 0.9500 . ?
C14 C15 1.375(5) . ?
C15 H15 0.9500 . ?
C15 C16 1.388(4) . ?
C16 H16 0.9500 . ?
C17 C18 1.405(3) . ?
C17 C25 1.513(3) . ?
C18 H18 0.9500 . ?
C18 C19 1.375(4) . ?
C19 H19 0.9500 . ?
C19 C20 1.372(4) . ?
C20 H20 0.9500 . ?
C20 C21 1.390(3) . ?
C21 C22 1.524(3) . ?
C22 H22 1.0000 . ?
C22 C23 1.529(4) . ?
C22 C24 1.527(4) . ?
C23 H23A 0.9800 . ?
C23 H23B 0.9800 . ?
C23 H23C 0.9800 . ?
C24 H24A 0.9800 . ?
C24 H24B 0.9800 . ?
C24 H24C 0.9800 . ?
C25 H25 1.0000 . ?
C25 C26 1.537(4) . ?
C25 C27 1.528(4) . ?
C26 H26A 0.9800 . ?
C26 H26B 0.9800 . ?
C26 H26C 0.9800 . ?
C27 H27A 0.9800 . ?
C27 H27B 0.9800 . ?
C27 H27C 0.9800 . ?
C28 H28 0.9500 . ?
C29 H29A 0.9800 . ?
C29 H29B 0.9800 . ?
C29 H29C 0.9800 . ?
C30 H30A 0.9800 . ?
C30 H30B 0.9800 . ?
C30 H30C 0.9800 . ?
C31 C32 1.385(3) . ?
C31 C39 1.518(3) . ?
C32 H32 0.9500 . ?
C32 C33 1.373(4) . ?
C33 H33 0.9500 . ?
C33 C34 1.379(4) . ?
C34 H34 0.9500 . ?
C34 C35 1.388(3) . ?
C35 C36 1.515(3) . ?
C36 H36 1.0000 . ?
C36 C37 1.516(4) . ?
C36 C38 1.535(4) . ?
C37 H37A 0.9800 . ?
C37 H37B 0.9800 . ?
C37 H37C 0.9800 . ?
C38 H38A 0.9800 . ?
C38 H38B 0.9800 . ?
C38 H38C 0.9800 . ?
C39 H39 1.0000 . ?
C39 C40 1.527(4) . ?
C39 C41 1.536(4) . ?
C40 H40A 0.9800 . ?
C40 H40B 0.9800 . ?
C40 H40C 0.9800 . ?
C41 H41A 0.9800 . ?
C41 H41B 0.9800 . ?
C41 H41C 0.9800 . ?
O1 P1 1.6121(16) . ?

loop_
_geom_torsion_atom_site_label_1
_geom_torsion_atom_site_label_2
_geom_torsion_atom_site_label_3
_geom_torsion_atom_site_label_4
_geom_torsion
_geom_torsion_site_symmetry_1
_geom_torsion_site_symmetry_2
_geom_torsion_site_symmetry_3
_geom_torsion_site_symmetry_4
_geom_torsion_publ_flag
Al1 O1 P1 C1 -130.79(14) . . . . ?
Al1 O1 P1 C2 125.15(14) . . . . ?
C1 C8 C9 C10 0.6(5) . . . . ?
C2 C3 C13 C14 0.9(4) . . . . ?
C3 C2 C16 C15 0.1(4) . . . . ?
C3 C2 P1 C1 -124.0(2) . . . . ?
C3 C2 P1 O1 -17.8(2) . . . . ?
C3 C13 C14 C15 -1.2(5) . . . . ?
C6 C31 C32 C33 -1.0(4) . . . . ?
C6 C31 C39 C40 119.3(3) . . . . ?
C6 C31 C39 C41 -117.8(3) . . . . ?
C6 C35 C36 C37 -117.9(3) . . . . ?
C6 C35 C36 C38 117.8(3) . . . . ?
C7 C17 C18 C19 0.8(4) . . . . ?
C7 C17 C25 C26 -130.9(3) . . . . ?
C7 C17 C25 C27 105.4(3) . . . . ?
C7 C21 C22 C23 -155.0(2) . . . . ?
C7 C21 C22 C24 80.9(3) . . . . ?
C8 C1 C12 C11 0.4(4) . . . . ?
C8 C1 P1 C2 22.8(3) . . . . ?
C8 C1 P1 O1 -82.3(3) . . . . ?
C8 C9 C10 C11 -0.7(5) . . . . ?
C9 C10 C11 C12 0.7(5) . . . . ?
C10 C11 C12 C1 -0.5(4) . . . . ?
C12 C1 C8 C9 -0.4(4) . . . . ?
C12 C1 P1 C2 -157.2(2) . . . . ?
C12 C1 P1 O1 97.8(2) . . . . ?
C13 C14 C15 C16 0.9(5) . . . . ?
C14 C15 C16 C2 -0.4(5) . . . . ?
C16 C2 C3 C13 -0.3(4) . . . . ?
C16 C2 P1 C1 63.0(2) . . . . ?
C16 C2 P1 O1 169.1(2) . . . . ?
C17 C7 C21 C20 -3.0(3) . . . . ?
C17 C7 C21 C22 176.2(2) . . . . ?
C17 C7 N2 Al1 -87.9(2) . . . . ?
C17 C7 N2 C5 86.4(3) . . . . ?
C17 C18 C19 C20 -2.0(4) . . . . ?
C18 C17 C25 C26 49.8(3) . . . . ?
C18 C17 C25 C27 -74.0(3) . . . . ?
C18 C19 C20 C21 0.7(4) . . . . ?
C19 C20 C21 C7 1.7(4) . . . . ?
C19 C20 C21 C22 -177.5(2) . . . . ?
C20 C21 C22 C23 24.1(3) . . . . ?
C20 C21 C22 C24 -99.9(3) . . . . ?
C21 C7 C17 C18 1.7(3) . . . . ?
C21 C7 C17 C25 -177.6(2) . . . . ?
C21 C7 N2 Al1 90.5(2) . . . . ?
C21 C7 N2 C5 -95.2(3) . . . . ?
C25 C17 C18 C19 -179.8(2) . . . . ?
C28 C4 N1 Al1 13.2(3) . . . . ?
C28 C4 N1 C6 -172.3(2) . . . . ?
C28 C5 N2 Al1 -16.2(3) . . . . ?
C28 C5 N2 C7 169.5(2) . . . . ?
C29 C4 C28 C5 -167.0(3) . . . . ?
C29 C4 N1 Al1 -168.16(18) . . . . ?
C29 C4 N1 C6 6.3(3) . . . . ?
C30 C5 C28 C4 168.9(3) . . . . ?
C30 C5 N2 Al1 164.9(2) . . . . ?
C30 C5 N2 C7 -9.4(3) . . . . ?
C31 C6 C35 C34 2.4(3) . . . . ?
C31 C6 C35 C36 -175.1(2) . . . . ?
C31 C6 N1 Al1 -95.8(2) . . . . ?
C31 C6 N1 C4 89.7(3) . . . . ?
C31 C32 C33 C34 1.6(4) . . . . ?
C32 C31 C39 C40 -61.0(3) . . . . ?
C32 C31 C39 C41 61.9(3) . . . . ?
C32 C33 C34 C35 -0.1(4) . . . . ?
C33 C34 C35 C6 -1.8(4) . . . . ?
C33 C34 C35 C36 175.7(2) . . . . ?
C34 C35 C36 C37 64.6(3) . . . . ?
C34 C35 C36 C38 -59.7(3) . . . . ?
C35 C6 C31 C32 -1.1(3) . . . . ?
C35 C6 C31 C39 178.6(2) . . . . ?
C35 C6 N1 Al1 80.2(2) . . . . ?
C35 C6 N1 C4 -94.3(3) . . . . ?
C39 C31 C32 C33 179.3(2) . . . . ?
N1 Al1 N2 C5 30.7(2) . . . . ?
N1 Al1 N2 C7 -155.08(17) . . . . ?
N1 Al1 O1 P1 -147.19(12) . . . . ?
N1 C4 C28 C5 11.7(4) . . . . ?
N1 C6 C31 C32 174.8(2) . . . . ?
N1 C6 C31 C39 -5.4(3) . . . . ?
N1 C6 C35 C34 -173.4(2) . . . . ?
N1 C6 C35 C36 9.1(3) . . . . ?
N2 Al1 N1 C4 -29.19(19) . . . . ?
N2 Al1 N1 C6 156.28(16) . . . . ?
N2 Al1 O1 P1 106.61(13) . . . . ?
N2 C5 C28 C4 -10.0(4) . . . . ?
N2 C7 C17 C18 -180.0(2) . . . . ?
N2 C7 C17 C25 0.7(3) . . . . ?
N2 C7 C21 C20 178.7(2) . . . . ?
N2 C7 C21 C22 -2.1(3) . . . . ?
O1 Al1 N1 C4 -144.70(17) . . . . ?
O1 Al1 N1 C6 40.78(18) . . . . ?
O1 Al1 N2 C5 145.73(18) . . . . ?
O1 Al1 N2 C7 -40.08(19) . . . . ?
P1 C1 C8 C9 179.7(3) . . . . ?
P1 C1 C12 C11 -179.7(2) . . . . ?
P1 C2 C3 C13 -173.5(2) . . . . ?
P1 C2 C16 C15 173.4(2) . . . . ?
